data_7225341
loop_
_publ_author_name
'Kumari, Prathibha'
'Nandi, Sekhar'
'Kumar, Gaurav'
'Khan, Noor-ul Hasan'
'Kureshy, Rukhsana Ilyas'
'Abdi, Sayed H. R.'
'Eringathodi, Suresh'
'Bajaj, Hari Chand'

_publ_section_title
;
 Construction of Highly Enantioselective Spiro-oxindole Derivatives with
 Fused Chromene via Organocascade Catalysis
;
_journal_name_full 'RSC Adv.'
_journal_paper_doi 10.1039/C6RA06812J
_journal_year 2016
_chemical_formula_sum 'C31 H26 N2 O5'
_chemical_formula_weight 506.54
_chemical_name_systematic
; 
 ? 
;
_space_group_IT_number 19
_symmetry_cell_setting orthorhombic
_symmetry_space_group_name_Hall 'P 2ac 2ab'
_symmetry_space_group_name_H-M 'P 21 21 21'
_atom_sites_solution_hydrogens geom
_atom_sites_solution_primary direct
_atom_sites_solution_secondary difmap
_audit_creation_method SHELXL-97
_audit_update_record
;
2015-11-03 deposited with the CCDC.
2016-05-10 downloaded from the CCDC.
;
_cell_angle_alpha 90.00
_cell_angle_beta 90.00
_cell_angle_gamma 90.00
_cell_formula_units_Z 4
_cell_length_a 9.1140(16)
_cell_length_b 13.231(2)
_cell_length_c 22.242(4)
_cell_measurement_reflns_used 2700
_cell_measurement_temperature 150(2)
_cell_measurement_theta_max 23.44
_cell_measurement_theta_min 2.39
_cell_volume 2682.1(8)
_computing_cell_refinement 'BRUKER SMART'
_computing_data_collection 'BRUKER SMART'
_computing_data_reduction 'BRUKER SAINT'
_computing_molecular_graphics ORTEP
_computing_structure_refinement 'SHELXL-97 (Sheldrick, 1997)'
_computing_structure_solution 'SHELXS-97 (Sheldrick, 1990)'
_diffrn_ambient_temperature 150(2)
_diffrn_measured_fraction_theta_full 0.999
_diffrn_measured_fraction_theta_max 0.999
_diffrn_measurement_device_type 'BRUKER SMART APEX CCD DIFFRACTOMETER'
_diffrn_measurement_method 'OMEGA-PHI SCAN'
_diffrn_radiation_monochromator graphite
_diffrn_radiation_source 'fine-focus sealed tube'
_diffrn_radiation_type MoK\a
_diffrn_radiation_wavelength 0.71073
_diffrn_reflns_av_R_equivalents 0.0614
_diffrn_reflns_av_sigmaI/netI 0.0787
_diffrn_reflns_limit_h_max 10
_diffrn_reflns_limit_h_min -9
_diffrn_reflns_limit_k_max 12
_diffrn_reflns_limit_k_min -15
_diffrn_reflns_limit_l_max 26
_diffrn_reflns_limit_l_min -20
_diffrn_reflns_number 13431
_diffrn_reflns_theta_full 24.99
_diffrn_reflns_theta_max 24.99
_diffrn_reflns_theta_min 1.83
_exptl_absorpt_coefficient_mu 0.086
_exptl_absorpt_correction_T_max 0.9966
_exptl_absorpt_correction_T_min 0.9906
_exptl_absorpt_correction_type multi-scan
_exptl_absorpt_process_details 'BRUKER SADABS'
_exptl_crystal_colour COLOURLESS
_exptl_crystal_density_diffrn 1.254
_exptl_crystal_density_method 'not measured'
_exptl_crystal_description PLATES
_exptl_crystal_F_000 1064
_exptl_crystal_size_max 0.11
_exptl_crystal_size_mid 0.08
_exptl_crystal_size_min 0.04
_refine_diff_density_max 0.266
_refine_diff_density_min -0.200
_refine_diff_density_rms 0.050
_refine_ls_abs_structure_details 'Flack H D (1983), Acta Cryst. A39, 876-881'
_refine_ls_abs_structure_Flack 1.9(18)
_refine_ls_extinction_method none
_refine_ls_goodness_of_fit_ref 1.220
_refine_ls_hydrogen_treatment mixed
_refine_ls_matrix_type full
_refine_ls_number_parameters 351
_refine_ls_number_reflns 4715
_refine_ls_number_restraints 0
_refine_ls_restrained_S_all 1.220
_refine_ls_R_factor_all 0.0987
_refine_ls_R_factor_gt 0.0803
_refine_ls_shift/su_max 0.000
_refine_ls_shift/su_mean 0.000
_refine_ls_structure_factor_coef Fsqd
_refine_ls_weighting_details 'calc w=1/[\s^2^(Fo^2^)+(0.0508P)^2^+0.0000P] where P=(Fo^2^+2Fc^2^)/3'
_refine_ls_weighting_scheme calc
_refine_ls_wR_factor_gt 0.1360
_refine_ls_wR_factor_ref 0.1418
_reflns_number_gt 3936
_reflns_number_total 4715
_reflns_threshold_expression >2sigma(I)
_cod_data_source_file c6ra06812j2.cif
_cod_data_source_block 4meom
_cod_depositor_comments
;
The following automatic conversions were performed:

'_symmetry_cell_setting' value 'ORTHORHOMBIC' changed to
'orthorhombic' according to
/usr/data/users/saulius/crontab/automatic-downloads/rss-feeds/RSC/lib/dictionaries/cif_core.dic
dictionary named 'cif_core.dic' version 2.4.2 from 2011-04-26.

'_exptl_absorpt_correction_type' value 'MULTI-SCAN' changed to
'multi-scan' according to
/usr/data/users/saulius/crontab/automatic-downloads/rss-feeds/RSC/lib/dictionaries/cif_core.dic
dictionary named 'cif_core.dic' version 2.4.2 from 2011-04-26.

Automatic conversion script
Id: cif_fix_values 4268 2015-11-12 08:31:59Z antanas 
;
_cod_original_sg_symbol_H-M P212121
_cod_database_code 7225341

loop_
_symmetry_equiv_pos_as_xyz
'x, y, z'
'-x+1/2, -y, z+1/2'
'-x, y+1/2, -z+1/2'
'x+1/2, -y+1/2, -z'

loop_
_atom_site_label
_atom_site_type_symbol
_atom_site_fract_x
_atom_site_fract_y
_atom_site_fract_z
_atom_site_U_iso_or_equiv
_atom_site_adp_type
_atom_site_occupancy
_atom_site_symmetry_multiplicity
_atom_site_calc_flag
_atom_site_refinement_flags
O3 O 0.1660(3) -0.13308(19) 0.83720(12) 0.0370(7) Uani 1 1 d .
O1 O 0.4331(3) -0.21164(17) 0.69051(12) 0.0286(6) Uani 1 1 d .
O4 O 0.1053(3) 0.00875(17) 0.78796(11) 0.0294(6) Uani 1 1 d .
O5 O 0.4098(3) 0.10295(18) 0.73613(12) 0.0349(7) Uani 1 1 d .
C9 C 0.4406(4) -0.1478(3) 0.64150(17) 0.0232(9) Uani 1 1 d .
C11 C 0.2608(4) -0.1019(2) 0.73902(17) 0.0218(8) Uani 1 1 d .
C20 C 0.3000(4) 0.0801(3) 0.70763(17) 0.0242(9) Uani 1 1 d .
C29 C 0.1770(4) -0.0798(3) 0.79233(18) 0.0232(9) Uani 1 1 d .
N1 N 0.3549(4) -0.2563(3) 0.78054(17) 0.0340(9) Uani 1 1 d .
O2 O 0.4860(3) 0.0238(2) 0.48673(12) 0.0482(8) Uani 1 1 d .
C12 C 0.2575(4) -0.0273(2) 0.68642(17) 0.0237(9) Uani 1 1 d .
C13 C 0.3641(4) -0.0601(3) 0.63816(17) 0.0228(9) Uani 1 1 d .
C8 C 0.5340(4) -0.1819(3) 0.59401(18) 0.0264(9) Uani 1 1 d .
C5 C 0.7085(5) -0.2467(4) 0.4985(2) 0.0517(13) Uani 1 1 d .
H5 H 0.7658 -0.2691 0.4666 0.062 Uiso 1 1 calc R
C1 C 0.3804(4) -0.0001(3) 0.58518(17) 0.0281(9) Uani 1 1 d .
H1 H 0.3296 0.0606 0.5825 0.034 Uiso 1 1 calc R
C19 C 0.0796(4) 0.0946(3) 0.66031(17) 0.0272(9) Uani 1 1 d .
C3 C 0.5464(4) -0.1220(3) 0.54164(18) 0.0293(10) Uani 1 1 d .
C14 C 0.1083(4) -0.0077(3) 0.65927(16) 0.0219(9) Uani 1 1 d .
N2 N 0.1978(3) 0.1465(2) 0.68820(14) 0.0256(8) Uani 1 1 d .
C2 C 0.4670(4) -0.0284(3) 0.53874(18) 0.0330(10) Uani 1 1 d .
C10 C 0.3466(4) -0.1864(3) 0.73799(17) 0.0231(9) Uani 1 1 d .
C30 C 0.0112(5) 0.0372(3) 0.83763(18) 0.0370(11) Uani 1 1 d .
H30A H 0.0692 0.0497 0.8734 0.044 Uiso 1 1 calc R
H30B H -0.0583 -0.0164 0.8463 0.044 Uiso 1 1 calc R
C7 C 0.6135(4) -0.2735(3) 0.5975(2) 0.0341(10) Uani 1 1 d .
H7 H 0.6082 -0.3127 0.6321 0.041 Uiso 1 1 calc R
C21 C 0.1962(5) 0.2526(3) 0.70674(19) 0.0400(11) Uani 1 1 d .
H21A H 0.2415 0.2580 0.7461 0.048 Uiso 1 1 calc R
H21B H 0.0950 0.2744 0.7106 0.048 Uiso 1 1 calc R
C4 C 0.6357(4) -0.1574(4) 0.49390(19) 0.0420(12) Uani 1 1 d .
H4 H 0.6446 -0.1190 0.4591 0.050 Uiso 1 1 calc R
C6 C 0.6982(5) -0.3048(4) 0.5502(2) 0.0501(13) Uani 1 1 d .
H6 H 0.7493 -0.3655 0.5528 0.060 Uiso 1 1 calc R
C22 C 0.2742(4) 0.3230(3) 0.6641(2) 0.0322(10) Uani 1 1 d .
C28 C 0.4142(7) 0.1190(3) 0.4819(2) 0.0657(16) Uani 1 1 d .
H28A H 0.4493 0.1633 0.5129 0.098 Uiso 1 1 calc R
H28B H 0.3103 0.1097 0.4864 0.098 Uiso 1 1 calc R
H28C H 0.4345 0.1480 0.4433 0.098 Uiso 1 1 calc R
C17 C -0.1505(5) 0.0657(4) 0.6123(2) 0.0524(14) Uani 1 1 d .
H17 H -0.2385 0.0897 0.5967 0.063 Uiso 1 1 calc R
C16 C -0.1211(5) -0.0373(4) 0.6106(2) 0.0505(13) Uani 1 1 d .
H16 H -0.1887 -0.0816 0.5937 0.061 Uiso 1 1 calc R
C23 C 0.3498(5) 0.4048(3) 0.6873(2) 0.0479(13) Uani 1 1 d .
H23 H 0.3549 0.4139 0.7287 0.057 Uiso 1 1 calc R
C27 C 0.2681(5) 0.3107(3) 0.6023(2) 0.0495(13) Uani 1 1 d .
H27 H 0.2182 0.2558 0.5860 0.059 Uiso 1 1 calc R
C31 C -0.0680(7) 0.1313(3) 0.8191(2) 0.0755(19) Uani 1 1 d .
H31A H -0.1188 0.1195 0.7819 0.113 Uiso 1 1 calc R
H31B H 0.0013 0.1852 0.8138 0.113 Uiso 1 1 calc R
H31C H -0.1375 0.1497 0.8497 0.113 Uiso 1 1 calc R
C26 C 0.3359(6) 0.3797(4) 0.5647(2) 0.0688(16) Uani 1 1 d .
H26 H 0.3307 0.3715 0.5232 0.083 Uiso 1 1 calc R
C15 C 0.0084(4) -0.0738(3) 0.63413(19) 0.0357(11) Uani 1 1 d .
H15 H 0.0284 -0.1426 0.6331 0.043 Uiso 1 1 calc R
C18 C -0.0506(5) 0.1334(3) 0.6368(2) 0.0404(11) Uani 1 1 d .
H18 H -0.0699 0.2024 0.6376 0.049 Uiso 1 1 calc R
C24 C 0.4174(6) 0.4731(4) 0.6496(3) 0.0675(16) Uani 1 1 d .
H24 H 0.4676 0.5280 0.6657 0.081 Uiso 1 1 calc R
C25 C 0.4111(6) 0.4604(4) 0.5888(3) 0.0677(16) Uani 1 1 d .
H25 H 0.4576 0.5064 0.5635 0.081 Uiso 1 1 calc R
H1B H 0.424(5) -0.303(3) 0.776(2) 0.050 Uiso 1 1 d .
H1A H 0.313(5) -0.246(3) 0.816(2) 0.050 Uiso 1 1 d .

loop_
_atom_site_aniso_label
_atom_site_aniso_U_11
_atom_site_aniso_U_22
_atom_site_aniso_U_33
_atom_site_aniso_U_23
_atom_site_aniso_U_13
_atom_site_aniso_U_12
O3 0.0460(18) 0.0289(15) 0.0361(18) 0.0146(14) 0.0122(14) 0.0098(14)
O1 0.0292(15) 0.0229(13) 0.0339(17) 0.0062(12) 0.0092(13) 0.0068(12)
O4 0.0355(15) 0.0243(14) 0.0283(15) 0.0057(12) 0.0088(13) 0.0032(12)
O5 0.0338(16) 0.0303(15) 0.0407(18) 0.0036(13) -0.0037(15) -0.0164(13)
C9 0.0179(19) 0.023(2) 0.029(2) 0.0023(17) -0.0022(18) 0.0014(16)
C11 0.024(2) 0.0161(18) 0.026(2) 0.0015(16) -0.0031(18) -0.0060(16)
C20 0.020(2) 0.027(2) 0.025(2) 0.0032(17) 0.0008(18) -0.0040(18)
C29 0.018(2) 0.0124(19) 0.039(3) 0.0059(18) -0.0065(18) 0.0041(16)
N1 0.032(2) 0.033(2) 0.038(2) 0.0094(18) 0.0110(18) 0.0129(16)
O2 0.068(2) 0.0478(19) 0.0288(17) 0.0153(15) 0.0098(15) 0.0137(17)
C12 0.025(2) 0.0165(19) 0.030(2) -0.0009(17) -0.0013(18) -0.0002(16)
C13 0.020(2) 0.021(2) 0.028(2) 0.0018(17) -0.0038(17) -0.0044(16)
C8 0.020(2) 0.027(2) 0.032(2) -0.0039(19) -0.0022(19) -0.0033(17)
C5 0.036(3) 0.078(4) 0.041(3) -0.007(3) 0.005(2) 0.019(3)
C1 0.030(2) 0.027(2) 0.027(2) 0.0006(18) -0.0007(19) 0.0066(18)
C19 0.029(2) 0.027(2) 0.026(2) 0.0056(17) 0.0018(19) 0.0047(19)
C3 0.024(2) 0.040(2) 0.024(2) -0.0065(19) -0.0011(18) -0.0044(19)
C14 0.020(2) 0.021(2) 0.024(2) -0.0010(17) 0.0057(17) 0.0033(17)
N2 0.0285(18) 0.0171(16) 0.0311(19) 0.0011(15) 0.0032(16) 0.0018(14)
C2 0.037(3) 0.038(2) 0.024(2) 0.000(2) -0.004(2) 0.002(2)
C10 0.0153(19) 0.028(2) 0.026(2) 0.0025(18) -0.0043(18) -0.0026(17)
C30 0.051(3) 0.030(2) 0.030(2) -0.0025(19) 0.016(2) -0.001(2)
C7 0.030(2) 0.032(2) 0.040(3) 0.000(2) 0.007(2) 0.0062(19)
C21 0.060(3) 0.021(2) 0.039(3) -0.0042(19) 0.004(2) 0.008(2)
C4 0.032(3) 0.066(3) 0.028(3) 0.002(2) -0.002(2) 0.001(2)
C6 0.047(3) 0.054(3) 0.050(3) -0.009(3) 0.004(3) 0.021(2)
C22 0.035(2) 0.015(2) 0.046(3) 0.0065(19) -0.014(2) 0.0053(18)
C28 0.113(5) 0.057(3) 0.027(3) 0.024(2) 0.007(3) 0.018(3)
C17 0.021(2) 0.085(4) 0.052(3) 0.009(3) -0.007(2) 0.017(3)
C16 0.030(3) 0.062(3) 0.060(3) -0.002(3) -0.016(2) -0.008(2)
C23 0.056(3) 0.029(2) 0.059(3) 0.014(2) -0.023(3) -0.004(2)
C27 0.074(3) 0.025(2) 0.049(3) 0.006(2) -0.003(3) -0.006(2)
C31 0.111(5) 0.053(3) 0.063(4) 0.013(3) 0.048(4) 0.051(3)
C26 0.103(5) 0.053(3) 0.051(4) 0.022(3) -0.004(3) -0.007(3)
C15 0.032(2) 0.033(2) 0.042(3) 0.001(2) -0.010(2) -0.009(2)
C18 0.040(3) 0.040(3) 0.042(3) 0.006(2) 0.001(2) 0.020(2)
C24 0.073(4) 0.040(3) 0.090(5) 0.017(3) -0.026(3) -0.021(3)
C25 0.070(4) 0.052(3) 0.081(4) 0.032(3) -0.004(3) -0.025(3)

loop_
_atom_type_symbol
_atom_type_description
_atom_type_scat_dispersion_real
_atom_type_scat_dispersion_imag
_atom_type_scat_source
C C 0.0033 0.0016 'International Tables Vol C Tables 4.2.6.8 and 6.1.1.4'
H H 0.0000 0.0000 'International Tables Vol C Tables 4.2.6.8 and 6.1.1.4'
N N 0.0061 0.0033 'International Tables Vol C Tables 4.2.6.8 and 6.1.1.4'
O O 0.0106 0.0060 'International Tables Vol C Tables 4.2.6.8 and 6.1.1.4'

loop_
_geom_angle_atom_site_label_1
_geom_angle_atom_site_label_2
_geom_angle_atom_site_label_3
_geom_angle
C10 O1 C9 119.5(3)
C29 O4 C30 117.3(3)
C13 C9 O1 122.8(3)
C13 C9 C8 122.4(3)
O1 C9 C8 114.8(3)
C10 C11 C29 118.9(3)
C10 C11 C12 121.8(3)
C29 C11 C12 119.2(3)
O5 C20 N2 124.7(3)
O5 C20 C12 126.2(3)
N2 C20 C12 109.1(3)
O3 C29 O4 121.3(3)
O3 C29 C11 126.6(3)
O4 C29 C11 112.0(3)
C10 N1 H1B 116(3)
C10 N1 H1A 120(3)
H1B N1 H1A 121(4)
C2 O2 C28 117.1(3)
C14 C12 C13 110.1(3)
C14 C12 C11 115.7(3)
C13 C12 C11 110.2(3)
C14 C12 C20 101.0(3)
C13 C12 C20 108.6(3)
C11 C12 C20 110.8(3)
C9 C13 C1 117.8(3)
C9 C13 C12 122.5(3)
C1 C13 C12 119.5(3)
C3 C8 C7 119.0(3)
C3 C8 C9 118.6(3)
C7 C8 C9 122.4(4)
C4 C5 C6 120.7(4)
C4 C5 H5 119.6
C6 C5 H5 119.6
C2 C1 C13 122.5(4)
C2 C1 H1 118.7
C13 C1 H1 118.7
C14 C19 C18 121.1(4)
C14 C19 N2 109.7(3)
C18 C19 N2 129.2(3)
C8 C3 C4 118.6(4)
C8 C3 C2 118.7(3)
C4 C3 C2 122.7(4)
C19 C14 C15 120.2(3)
C19 C14 C12 109.4(3)
C15 C14 C12 130.4(3)
C20 N2 C19 110.4(3)
C20 N2 C21 122.7(3)
C19 N2 C21 125.4(3)
C1 C2 O2 125.8(4)
C1 C2 C3 119.9(4)
O2 C2 C3 114.4(3)
N1 C10 O1 110.5(3)
N1 C10 C11 126.4(4)
O1 C10 C11 123.1(3)
O4 C30 C31 107.0(3)
O4 C30 H30A 110.3
C31 C30 H30A 110.3
O4 C30 H30B 110.3
C31 C30 H30B 110.3
H30A C30 H30B 108.6
C6 C7 C8 120.4(4)
C6 C7 H7 119.8
C8 C7 H7 119.8
N2 C21 C22 114.2(3)
N2 C21 H21A 108.7
C22 C21 H21A 108.7
N2 C21 H21B 108.7
C22 C21 H21B 108.7
H21A C21 H21B 107.6
C5 C4 C3 120.8(4)
C5 C4 H4 119.6
C3 C4 H4 119.6
C7 C6 C5 120.5(4)
C7 C6 H6 119.7
C5 C6 H6 119.7
C23 C22 C27 118.8(4)
C23 C22 C21 118.9(4)
C27 C22 C21 122.2(4)
O2 C28 H28A 109.5
O2 C28 H28B 109.5
H28A C28 H28B 109.5
O2 C28 H28C 109.5
H28A C28 H28C 109.5
H28B C28 H28C 109.5
C16 C17 C18 121.1(4)
C16 C17 H17 119.5
C18 C17 H17 119.5
C15 C16 C17 119.9(4)
C15 C16 H16 120.1
C17 C16 H16 120.1
C24 C23 C22 120.6(5)
C24 C23 H23 119.7
C22 C23 H23 119.7
C26 C27 C22 120.3(5)
C26 C27 H27 119.8
C22 C27 H27 119.8
C30 C31 H31A 109.5
C30 C31 H31B 109.5
H31A C31 H31B 109.5
C30 C31 H31C 109.5
H31A C31 H31C 109.5
H31B C31 H31C 109.5
C25 C26 C27 119.9(5)
C25 C26 H26 120.1
C27 C26 H26 120.1
C16 C15 C14 119.8(4)
C16 C15 H15 120.1
C14 C15 H15 120.1
C17 C18 C19 117.9(4)
C17 C18 H18 121.1
C19 C18 H18 121.1
C25 C24 C23 120.3(5)
C25 C24 H24 119.9
C23 C24 H24 119.9
C24 C25 C26 120.1(5)
C24 C25 H25 119.9
C26 C25 H25 119.9

loop_
_geom_bond_atom_site_label_1
_geom_bond_atom_site_label_2
_geom_bond_distance
O3 C29 1.226(4)
O1 C10 1.360(4)
O1 C9 1.381(4)
O4 C29 1.345(4)
O4 C30 1.448(4)
O5 C20 1.222(4)
C9 C13 1.356(5)
C9 C8 1.430(5)
C11 C10 1.365(5)
C11 C29 1.440(5)
C11 C12 1.531(5)
C20 N2 1.351(4)
C20 C12 1.546(5)
N1 C10 1.325(5)
N1 H1B 0.89(4)
N1 H1A 0.89(5)
O2 C2 1.358(5)
O2 C28 1.423(5)
C12 C14 1.510(5)
C12 C13 1.512(5)
C13 C1 1.428(5)
C8 C3 1.413(5)
C8 C7 1.414(5)
C5 C4 1.359(6)
C5 C6 1.387(7)
C5 H5 0.9300
C1 C2 1.352(5)
C1 H1 0.9300
C19 C14 1.380(5)
C19 C18 1.394(5)
C19 N2 1.420(5)
C3 C4 1.417(5)
C3 C2 1.436(5)
C14 C15 1.380(5)
N2 C21 1.463(4)
C30 C31 1.497(5)
C30 H30A 0.9700
C30 H30B 0.9700
C7 C6 1.368(6)
C7 H7 0.9300
C21 C22 1.508(6)
C21 H21A 0.9700
C21 H21B 0.9700
C4 H4 0.9300
C6 H6 0.9300
C22 C23 1.383(5)
C22 C27 1.386(6)
C28 H28A 0.9600
C28 H28B 0.9600
C28 H28C 0.9600
C17 C16 1.390(6)
C17 C18 1.390(6)
C17 H17 0.9300
C16 C15 1.378(6)
C16 H16 0.9300
C23 C24 1.378(6)
C23 H23 0.9300
C27 C26 1.384(6)
C27 H27 0.9300
C31 H31A 0.9600
C31 H31B 0.9600
C31 H31C 0.9600
C26 C25 1.378(7)
C26 H26 0.9300
C15 H15 0.9300
C18 H18 0.9300
C24 C25 1.364(7)
C24 H24 0.9300
C25 H25 0.9300
